data_7159570
loop_
_publ_author_name
'Mondal, Iswar Chandra'
'Rawat, Priya'
'Galkin, Maksym'
'Deka, Snata'
'Karmakar, Anirban'
'Mondal, Prosenjit'
'Ghosh, Subrata'

_publ_section_title
;
 Julolidine-based small molecular probes for fluorescence imaging of RNA
 in live cells.
;
_journal_issue 38
_journal_name_full 'Organic &amp; biomolecular chemistry'
_journal_page_first 7831
_journal_page_last 7840
_journal_paper_doi 10.1039/d3ob01314f
_journal_volume 21
_journal_year 2023
_chemical_formula_sum 'C22 H23 I N2 Se'
_chemical_formula_weight 521.28
_space_group_crystal_system triclinic
_space_group_IT_number 2
_space_group_name_Hall '-P 1'
_space_group_name_H-M_alt 'P -1'
_atom_sites_solution_hydrogens geom
_audit_creation_method SHELXL-2014/6
_audit_update_record
;
2023-05-06 deposited with the CCDC.	2023-08-24 downloaded from the CCDC.
;
_cell_angle_alpha 82.510(6)
_cell_angle_beta 83.524(7)
_cell_angle_gamma 69.585(9)
_cell_formula_units_Z 4
_cell_length_a 7.7599(8)
_cell_length_b 11.1126(9)
_cell_length_c 24.7491(14)
_cell_measurement_reflns_used 4421
_cell_measurement_temperature 150(2)
_cell_measurement_theta_max 66.8240
_cell_measurement_theta_min 4.2770
_cell_volume 1977.9(3)
_computing_cell_refinement 'CrysAlisPro 1.171.39.46e (Rigaku OD, 2018)'
_computing_data_collection 'CrysAlisPro 1.171.39.46e (Rigaku OD, 2018)'
_computing_data_reduction 'CrysAlisPro 1.171.39.46e (Rigaku OD, 2018)'
_computing_structure_refinement 'SHELXL-2014/6 (Sheldrick, 2014)'
_diffrn_ambient_temperature 150(2)
_diffrn_measured_fraction_theta_full 0.965
_diffrn_measured_fraction_theta_max 0.978
_diffrn_measurement_device_type 'SuperNova, Dual, Cu at home/near, Eos'
_diffrn_radiation_type CuK\a
_diffrn_radiation_wavelength 1.54184
_diffrn_reflns_av_R_equivalents 0.0616
_diffrn_reflns_av_unetI/netI 0.0722
_diffrn_reflns_Laue_measured_fraction_full 0.965
_diffrn_reflns_Laue_measured_fraction_max 0.978
_diffrn_reflns_limit_h_max 9
_diffrn_reflns_limit_h_min -8
_diffrn_reflns_limit_k_max 13
_diffrn_reflns_limit_k_min -12
_diffrn_reflns_limit_l_max 29
_diffrn_reflns_limit_l_min -29
_diffrn_reflns_number 11736
_diffrn_reflns_point_group_measured_fraction_full 0.965
_diffrn_reflns_point_group_measured_fraction_max 0.978
_diffrn_reflns_theta_full 67.684
_diffrn_reflns_theta_max 66.990
_diffrn_reflns_theta_min 3.612
_diffrn_source 'micro-focus sealed X-ray tube'
_exptl_absorpt_coefficient_mu 14.872
_exptl_absorpt_correction_T_max 0.760
_exptl_absorpt_correction_T_min 0.145
_exptl_absorpt_correction_type gaussian
_exptl_absorpt_process_details SADABS
_exptl_crystal_colour Purple
_exptl_crystal_density_diffrn 1.751
_exptl_crystal_description Plate
_exptl_crystal_F_000 1024
_exptl_crystal_size_max 0.250
_exptl_crystal_size_mid 0.100
_exptl_crystal_size_min 0.070
_refine_diff_density_max 1.254
_refine_diff_density_min -1.305
_refine_diff_density_rms 0.167
_refine_ls_extinction_method none
_refine_ls_goodness_of_fit_ref 0.972
_refine_ls_hydrogen_treatment constr
_refine_ls_matrix_type full
_refine_ls_number_parameters 471
_refine_ls_number_reflns 6908
_refine_ls_number_restraints 0
_refine_ls_restrained_S_all 0.972
_refine_ls_R_factor_all 0.0594
_refine_ls_R_factor_gt 0.0504
_refine_ls_shift/su_max 0.001
_refine_ls_shift/su_mean 0.000
_refine_ls_structure_factor_coef Fsqd
_refine_ls_weighting_details 'w=1/[\s^2^(Fo^2^)+(0.0899P)^2^] where P=(Fo^2^+2Fc^2^)/3'
_refine_ls_weighting_scheme calc
_refine_ls_wR_factor_gt 0.1304
_refine_ls_wR_factor_ref 0.1420
_reflns_Friedel_coverage 0.000
_reflns_number_gt 5841
_reflns_number_total 6908
_reflns_threshold_expression 'I > 2\s(I)'
_cod_data_source_file d3ob01314f2.cif
_cod_data_source_block SEZ-JLD
_cod_depositor_comments
;
          Adding full bibliography for 7159570.cif.

2024-11-08
Z value and formula fixed to values more according to usual
chemical conventions.                 miguel
;
_cod_original_formula_sum 'C44 H46 I2 N4 Se2'
_cod_original_formula_weight 1042.57
_cod_original_formula_units_Z 2
_cod_database_code 7159570
_shelx_space_group_comment
;
The symmetry employed for this shelxl refinement is uniquely defined
by the following loop, which should always be used as a source of
symmetry information in preference to the above space-group names.
They are only intended as comments.
;
_shelx_estimated_absorpt_t_min 0.119
_shelx_estimated_absorpt_t_max 0.422
_shelxl_version_number 2014/6

loop_
_space_group_symop_operation_xyz
'x, y, z'
'-x, -y, -z'

loop_
_atom_site_label
_atom_site_type_symbol
_atom_site_fract_x
_atom_site_fract_y
_atom_site_fract_z
_atom_site_U_iso_or_equiv
_atom_site_adp_type
_atom_site_occupancy
_atom_site_site_symmetry_order
_atom_site_calc_flag
_atom_site_refinement_flags_posn
_atom_site_refinement_flags_adp
_atom_site_refinement_flags_occupancy
_atom_site_disorder_assembly
_atom_site_disorder_group
I2 I 1.26665(5) -0.27904(4) 0.11840(2) 0.03300(13) Uani 1 1 d . . . . .
I1 I 1.08567(6) -0.72901(4) 0.38066(2) 0.03265(13) Uani 1 1 d . . . . .
Se1 Se 0.25405(9) 1.03116(6) 0.85859(2) 0.02890(16) Uani 1 1 d . . . . .
Se2 Se 0.86827(10) 0.01134(6) 0.36024(2) 0.03057(17) Uani 1 1 d . . . . .
N2 N -0.0916(7) 1.3718(5) 1.1683(2) 0.0296(10) Uani 1 1 d . . . . .
N1 N 0.4193(7) 0.8084(5) 0.9187(2) 0.0271(10) Uani 1 1 d . . . . .
N4 N 0.5618(7) 0.3712(5) 0.6682(2) 0.0310(11) Uani 1 1 d . . . . .
N3 N 0.8446(7) -0.2016(5) 0.4210(2) 0.0289(10) Uani 1 1 d . . . . .
C16 C 0.4628(8) 0.7777(6) 0.8641(2) 0.0247(11) Uani 1 1 d . . . . .
C44 C 0.8100(8) -0.2828(7) 0.4657(2) 0.0344(14) Uani 1 1 d . . . . .
H44A H 0.8532 -0.2650 0.4985 0.052 Uiso 1 1 calc R U . . .
H44B H 0.8752 -0.3729 0.4587 0.052 Uiso 1 1 calc R U . . .
H44C H 0.6772 -0.2673 0.4711 0.052 Uiso 1 1 calc R U . . .
C20 C 0.4344(8) 0.8663(6) 0.7702(2) 0.0257(11) Uani 1 1 d . . . . .
H20 H 0.3903 0.9381 0.7438 0.031 Uiso 1 1 calc R U . . .
C29 C 0.6101(8) 0.3039(6) 0.6236(2) 0.0266(12) Uani 1 1 d . . . . .
C21 C 0.3957(7) 0.8817(6) 0.8252(2) 0.0236(11) Uani 1 1 d . . . . .
C9 C 0.1407(8) 1.1100(5) 1.0818(3) 0.0266(11) Uani 1 1 d . . . . .
H9 H 0.2196 1.0225 1.0851 0.032 Uiso 1 1 calc R U . . .
C4 C 0.0864(8) 1.1706(6) 1.0298(2) 0.0256(11) Uani 1 1 d . . . . .
C7 C -0.0349(8) 1.3062(6) 1.1235(2) 0.0240(11) Uani 1 1 d . . . . .
C17 C 0.5676(8) 0.6549(6) 0.8482(3) 0.0293(12) Uani 1 1 d . . . . .
H17 H 0.6122 0.5833 0.8746 0.035 Uiso 1 1 calc R U . . .
C8 C 0.0825(8) 1.1741(5) 1.1274(2) 0.0239(11) Uani 1 1 d . . . . .
C42 C 0.9514(8) -0.1660(6) 0.2745(3) 0.0307(12) Uani 1 1 d . . . . .
H42 H 0.9621 -0.0989 0.2478 0.037 Uiso 1 1 calc R U . . .
C26 C 0.7133(8) 0.1666(6) 0.5302(2) 0.0279(12) Uani 1 1 d . . . . .
C23 C 0.8219(8) -0.0788(5) 0.4276(2) 0.0262(11) Uani 1 1 d . . . . .
C2 C 0.2572(8) 0.9814(6) 0.9763(2) 0.0268(12) Uani 1 1 d . . . . .
H2 H 0.2968 0.9265 1.0086 0.032 Uiso 1 1 calc R U . . .
C41 C 0.9787(9) -0.2867(6) 0.2597(3) 0.0344(13) Uani 1 1 d . . . . .
H41 H 1.0085 -0.3036 0.2225 0.041 Uiso 1 1 calc R U . . .
C25 C 0.7631(8) 0.1017(6) 0.4814(2) 0.0275(12) Uani 1 1 d . . . . .
H25 H 0.7918 0.1496 0.4492 0.033 Uiso 1 1 calc R U . . .
C1 C 0.3151(8) 0.9310(6) 0.9253(2) 0.0251(11) Uani 1 1 d . . . . .
C19 C 0.5373(9) 0.7462(6) 0.7533(2) 0.0311(12) Uani 1 1 d . . . . .
H19 H 0.5627 0.7343 0.7156 0.037 Uiso 1 1 calc R U . . .
C10 C 0.1463(9) 1.1077(6) 1.1822(2) 0.0289(12) Uani 1 1 d . . . . .
H10A H 0.2656 1.1166 1.1877 0.035 Uiso 1 1 calc R U . . .
H10B H 0.1650 1.0146 1.1835 0.035 Uiso 1 1 calc R U . . .
C12 C -0.0463(9) 1.3111(6) 1.2236(2) 0.0330(13) Uani 1 1 d . . . . .
H12A H -0.1532 1.3476 1.2496 0.040 Uiso 1 1 calc R U . . .
H12B H 0.0587 1.3321 1.2340 0.040 Uiso 1 1 calc R U . . .
C30 C 0.6159(8) 0.1742(6) 0.6265(2) 0.0299(12) Uani 1 1 d . . . . .
C5 C -0.0300(8) 1.2996(6) 1.0261(2) 0.0272(11) Uani 1 1 d . . . . .
H5 H -0.0671 1.3413 0.9912 0.033 Uiso 1 1 calc R U . . .
C6 C -0.0927(8) 1.3683(5) 1.0709(2) 0.0263(11) Uani 1 1 d . . . . .
C43 C 0.9085(7) -0.1441(5) 0.3284(3) 0.0259(11) Uani 1 1 d . . . . .
C15 C -0.2145(9) 1.5078(6) 1.0660(3) 0.0324(13) Uani 1 1 d . . . . .
H15A H -0.3455 1.5137 1.0704 0.039 Uiso 1 1 calc R U . . .
H15B H -0.1914 1.5491 1.0293 0.039 Uiso 1 1 calc R U . . .
C38 C 0.8898(8) -0.2396(6) 0.3682(2) 0.0286(12) Uani 1 1 d . . . . .
C28 C 0.6574(8) 0.3644(6) 0.5721(2) 0.0277(12) Uani 1 1 d . . . . .
C27 C 0.7063(8) 0.2951(6) 0.5275(2) 0.0290(12) Uani 1 1 d . . . . .
H27 H 0.7367 0.3358 0.4934 0.035 Uiso 1 1 calc R U . . .
C37 C 0.6491(9) 0.5030(6) 0.5677(3) 0.0306(12) Uani 1 1 d . . . . .
H37A H 0.6205 0.5441 0.5303 0.037 Uiso 1 1 calc R U . . .
H37B H 0.7700 0.5065 0.5750 0.037 Uiso 1 1 calc R U . . .
C3 C 0.1455(8) 1.1071(6) 0.9809(2) 0.0290(12) Uani 1 1 d . . . . .
H3 H 0.1028 1.1574 0.9479 0.035 Uiso 1 1 calc R U . . .
C22 C 0.4936(10) 0.7169(7) 0.9636(3) 0.0357(14) Uani 1 1 d . . . . .
H22A H 0.5109 0.6298 0.9547 0.053 Uiso 1 1 calc R U . . .
H22B H 0.4082 0.7362 0.9962 0.053 Uiso 1 1 calc R U . . .
H22C H 0.6125 0.7218 0.9707 0.053 Uiso 1 1 calc R U . . .
C24 C 0.7735(9) -0.0221(6) 0.4765(2) 0.0311(13) Uani 1 1 d . . . . .
H24 H 0.7462 -0.0720 0.5083 0.037 Uiso 1 1 calc R U . . .
C11 C 0.0028(8) 1.1671(6) 1.2283(2) 0.0299(12) Uani 1 1 d . . . . .
H11A H -0.1097 1.1455 1.2264 0.036 Uiso 1 1 calc R U . . .
H11B H 0.0531 1.1297 1.2641 0.036 Uiso 1 1 calc R U . . .
C18 C 0.6035(9) 0.6421(6) 0.7934(3) 0.0324(13) Uani 1 1 d . . . . .
H18 H 0.6757 0.5599 0.7819 0.039 Uiso 1 1 calc R U . . .
C39 C 0.9154(8) -0.3622(6) 0.3536(3) 0.0272(12) Uani 1 1 d . . . . .
H39 H 0.9006 -0.4282 0.3802 0.033 Uiso 1 1 calc R U . . .
C40 C 0.9625(9) -0.3853(6) 0.2997(3) 0.0322(13) Uani 1 1 d . . . . .
H40 H 0.9843 -0.4690 0.2893 0.039 Uiso 1 1 calc R U . . .
C31 C 0.6657(9) 0.1101(6) 0.5809(3) 0.0321(13) Uani 1 1 d . . . . .
H31 H 0.6684 0.0234 0.5836 0.039 Uiso 1 1 calc R U . . .
C34 C 0.5274(10) 0.3104(7) 0.7230(2) 0.0370(14) Uani 1 1 d . . . . .
H34A H 0.3929 0.3385 0.7325 0.044 Uiso 1 1 calc R U . . .
H34B H 0.5839 0.3409 0.7499 0.044 Uiso 1 1 calc R U . . .
C33 C 0.6030(10) 0.1656(7) 0.7271(3) 0.0409(16) Uani 1 1 d . . . . .
H33A H 0.5501 0.1312 0.7614 0.049 Uiso 1 1 calc R U . . .
H33B H 0.7382 0.1368 0.7292 0.049 Uiso 1 1 calc R U . . .
C35 C 0.5394(9) 0.5073(6) 0.6657(3) 0.0340(13) Uani 1 1 d . . . . .
H35A H 0.6532 0.5158 0.6766 0.041 Uiso 1 1 calc R U . . .
H35B H 0.4366 0.5494 0.6919 0.041 Uiso 1 1 calc R U . . .
C14 C -0.1753(9) 1.5788(6) 1.1100(3) 0.0341(13) Uani 1 1 d . . . . .
H14A H -0.0474 1.5796 1.1038 0.041 Uiso 1 1 calc R U . . .
H14B H -0.2605 1.6692 1.1081 0.041 Uiso 1 1 calc R U . . .
C13 C -0.2015(10) 1.5103(6) 1.1652(3) 0.0345(13) Uani 1 1 d . . . . .
H13A H -0.1654 1.5505 1.1935 0.041 Uiso 1 1 calc R U . . .
H13B H -0.3336 1.5206 1.1731 0.041 Uiso 1 1 calc R U . . .
C36 C 0.5003(10) 0.5754(6) 0.6091(3) 0.0400(15) Uani 1 1 d . . . . .
H36A H 0.4990 0.6651 0.6079 0.048 Uiso 1 1 calc R U . . .
H36B H 0.3778 0.5784 0.5999 0.048 Uiso 1 1 calc R U . . .
C32 C 0.5621(10) 0.1102(7) 0.6800(3) 0.0383(15) Uani 1 1 d . . . . .
H32A H 0.4288 0.1230 0.6821 0.046 Uiso 1 1 calc R U . . .
H32B H 0.6310 0.0163 0.6821 0.046 Uiso 1 1 calc R U . . .

loop_
_atom_site_aniso_label
_atom_site_aniso_U_11
_atom_site_aniso_U_22
_atom_site_aniso_U_33
_atom_site_aniso_U_23
_atom_site_aniso_U_13
_atom_site_aniso_U_12
I2 0.0319(2) 0.0286(2) 0.0320(2) -0.00046(15) -0.00102(15) -0.00348(16)
I1 0.0427(2) 0.0278(2) 0.0304(2) -0.00163(15) -0.00304(16) -0.01587(17)
Se1 0.0332(3) 0.0241(3) 0.0246(3) -0.0034(2) -0.0019(2) -0.0034(2)
Se2 0.0400(4) 0.0271(3) 0.0282(3) -0.0031(2) -0.0020(2) -0.0159(3)
N2 0.031(3) 0.033(3) 0.024(2) -0.007(2) -0.0035(19) -0.008(2)
N1 0.027(2) 0.026(2) 0.029(2) -0.0051(19) 0.0001(19) -0.008(2)
N4 0.032(3) 0.031(3) 0.027(2) -0.006(2) -0.001(2) -0.007(2)
N3 0.023(2) 0.032(3) 0.032(2) -0.007(2) -0.0003(19) -0.009(2)
C16 0.025(3) 0.023(3) 0.028(3) -0.009(2) 0.003(2) -0.011(2)
C44 0.021(3) 0.063(4) 0.016(2) -0.015(3) 0.003(2) -0.008(3)
C20 0.029(3) 0.028(3) 0.025(3) -0.006(2) -0.002(2) -0.014(2)
C29 0.019(3) 0.030(3) 0.026(3) -0.001(2) -0.003(2) -0.002(2)
C21 0.017(2) 0.027(3) 0.028(3) -0.008(2) -0.003(2) -0.006(2)
C9 0.025(3) 0.018(3) 0.037(3) -0.007(2) -0.002(2) -0.006(2)
C4 0.026(3) 0.031(3) 0.024(3) -0.003(2) -0.003(2) -0.014(2)
C7 0.020(3) 0.027(3) 0.026(3) -0.005(2) -0.001(2) -0.008(2)
C17 0.027(3) 0.024(3) 0.035(3) -0.002(2) -0.002(2) -0.007(2)
C8 0.025(3) 0.022(3) 0.028(3) -0.004(2) -0.002(2) -0.011(2)
C42 0.023(3) 0.037(3) 0.035(3) -0.001(2) -0.002(2) -0.015(2)
C26 0.027(3) 0.025(3) 0.031(3) -0.005(2) -0.003(2) -0.005(2)
C23 0.024(3) 0.021(3) 0.034(3) -0.001(2) -0.002(2) -0.008(2)
C2 0.029(3) 0.031(3) 0.022(3) -0.007(2) -0.002(2) -0.010(2)
C41 0.028(3) 0.037(3) 0.038(3) -0.011(3) 0.000(2) -0.008(3)
C25 0.026(3) 0.026(3) 0.030(3) 0.001(2) -0.004(2) -0.009(2)
C1 0.028(3) 0.023(3) 0.025(3) -0.003(2) -0.001(2) -0.011(2)
C19 0.030(3) 0.038(3) 0.029(3) -0.008(2) -0.002(2) -0.014(3)
C10 0.031(3) 0.025(3) 0.028(3) 0.000(2) -0.002(2) -0.007(2)
C12 0.030(3) 0.042(4) 0.026(3) -0.005(2) 0.004(2) -0.013(3)
C30 0.025(3) 0.028(3) 0.032(3) 0.002(2) -0.001(2) -0.005(2)
C5 0.029(3) 0.028(3) 0.028(3) -0.001(2) -0.003(2) -0.014(2)
C6 0.024(3) 0.022(3) 0.032(3) -0.005(2) 0.002(2) -0.007(2)
C43 0.018(2) 0.023(3) 0.042(3) -0.008(2) -0.005(2) -0.010(2)
C15 0.027(3) 0.032(3) 0.036(3) -0.005(3) -0.005(2) -0.005(3)
C38 0.021(3) 0.034(3) 0.033(3) -0.010(2) -0.006(2) -0.009(2)
C28 0.023(3) 0.029(3) 0.030(3) -0.004(2) -0.001(2) -0.008(2)
C27 0.023(3) 0.032(3) 0.030(3) 0.001(2) -0.001(2) -0.009(2)
C37 0.031(3) 0.026(3) 0.035(3) -0.006(2) -0.002(2) -0.009(2)
C3 0.030(3) 0.030(3) 0.027(3) -0.003(2) -0.002(2) -0.011(2)
C22 0.040(3) 0.038(3) 0.031(3) -0.009(3) 0.004(3) -0.016(3)
C24 0.034(3) 0.033(3) 0.027(3) -0.007(2) -0.006(2) -0.009(3)
C11 0.030(3) 0.036(3) 0.028(3) -0.005(2) -0.001(2) -0.016(3)
C18 0.032(3) 0.029(3) 0.038(3) -0.013(3) 0.004(2) -0.012(3)
C39 0.025(3) 0.022(3) 0.036(3) -0.002(2) -0.007(2) -0.008(2)
C40 0.034(3) 0.023(3) 0.041(3) -0.014(2) -0.008(3) -0.005(2)
C31 0.032(3) 0.023(3) 0.042(3) -0.006(2) -0.006(3) -0.010(2)
C34 0.041(4) 0.047(4) 0.020(3) -0.007(2) 0.000(2) -0.010(3)
C33 0.038(4) 0.050(4) 0.031(3) 0.006(3) 0.000(3) -0.014(3)
C35 0.033(3) 0.035(3) 0.037(3) -0.018(3) -0.001(3) -0.011(3)
C14 0.033(3) 0.027(3) 0.043(3) -0.008(3) -0.002(3) -0.011(3)
C13 0.039(3) 0.030(3) 0.036(3) -0.015(2) -0.004(3) -0.008(3)
C36 0.040(4) 0.027(3) 0.049(4) -0.010(3) 0.000(3) -0.005(3)
C32 0.042(4) 0.042(4) 0.031(3) 0.008(3) -0.006(3) -0.018(3)

loop_
_atom_type_symbol
_atom_type_description
_atom_type_scat_dispersion_real
_atom_type_scat_dispersion_imag
_atom_type_scat_source
C C 0.0181 0.0091 'International Tables Vol C Tables 4.2.6.8 and 6.1.1.4'
H H 0.0000 0.0000 'International Tables Vol C Tables 4.2.6.8 and 6.1.1.4'
I I -0.3257 6.8362 'International Tables Vol C Tables 4.2.6.8 and 6.1.1.4'
N N 0.0311 0.0180 'International Tables Vol C Tables 4.2.6.8 and 6.1.1.4'
Se Se -0.7943 1.1372 'International Tables Vol C Tables 4.2.6.8 and 6.1.1.4'

loop_
_geom_angle_atom_site_label_1
_geom_angle_atom_site_label_2
_geom_angle_atom_site_label_3
_geom_angle
_geom_angle_site_symmetry_1
_geom_angle_site_symmetry_3
_geom_angle_publ_flag
C1 Se1 C21 86.3(2) . . ?
C23 Se2 C43 86.3(3) . . ?
C7 N2 C12 122.7(5) . . ?
C7 N2 C13 122.5(5) . . ?
C12 N2 C13 114.8(5) . . ?
C1 N1 C16 115.6(5) . . ?
C1 N1 C22 122.4(5) . . ?
C16 N1 C22 121.8(5) . . ?
C29 N4 C35 123.0(5) . . ?
C29 N4 C34 121.8(5) . . ?
C35 N4 C34 115.2(5) . . ?
C23 N3 C38 117.6(5) . . ?
C23 N3 C44 119.6(5) . . ?
C38 N3 C44 122.7(5) . . ?
C21 C16 C17 120.9(5) . . ?
C21 C16 N1 114.3(5) . . ?
C17 C16 N1 124.8(6) . . ?
N3 C44 H44A 109.5 . . ?
N3 C44 H44B 109.5 . . ?
H44A C44 H44B 109.5 . . ?
N3 C44 H44C 109.5 . . ?
H44A C44 H44C 109.5 . . ?
H44B C44 H44C 109.5 . . ?
C21 C20 C19 120.1(6) . . ?
C21 C20 H20 120.0 . . ?
C19 C20 H20 120.0 . . ?
N4 C29 C30 121.7(5) . . ?
N4 C29 C28 119.6(6) . . ?
C30 C29 C28 118.7(5) . . ?
C20 C21 C16 120.3(5) . . ?
C20 C21 Se1 128.5(5) . . ?
C16 C21 Se1 111.1(4) . . ?
C8 C9 C4 121.5(5) . . ?
C8 C9 H9 119.3 . . ?
C4 C9 H9 119.3 . . ?
C5 C4 C9 118.1(5) . . ?
C5 C4 C3 118.7(5) . . ?
C9 C4 C3 123.2(6) . . ?
N2 C7 C8 121.1(5) . . ?
N2 C7 C6 120.4(5) . . ?
C8 C7 C6 118.5(5) . . ?
C18 C17 C16 117.6(6) . . ?
C18 C17 H17 121.2 . . ?
C16 C17 H17 121.2 . . ?
C9 C8 C7 120.4(5) . . ?
C9 C8 C10 120.3(5) . . ?
C7 C8 C10 119.3(5) . . ?
C43 C42 C41 119.0(6) . . ?
C43 C42 H42 120.5 . . ?
C41 C42 H42 120.5 . . ?
C27 C26 C31 117.1(5) . . ?
C27 C26 C25 119.2(5) . . ?
C31 C26 C25 123.7(6) . . ?
N3 C23 C24 126.2(6) . . ?
N3 C23 Se2 110.9(4) . . ?
C24 C23 Se2 122.9(4) . . ?
C3 C2 C1 122.3(6) . . ?
C3 C2 H2 118.9 . . ?
C1 C2 H2 118.9 . . ?
C42 C41 C40 119.9(6) . . ?
C42 C41 H41 120.0 . . ?
C40 C41 H41 120.0 . . ?
C24 C25 C26 126.8(5) . . ?
C24 C25 H25 116.6 . . ?
C26 C25 H25 116.6 . . ?
N1 C1 C2 124.6(5) . . ?
N1 C1 Se1 112.5(4) . . ?
C2 C1 Se1 122.9(4) . . ?
C20 C19 C18 118.6(5) . . ?
C20 C19 H19 120.7 . . ?
C18 C19 H19 120.7 . . ?
C8 C10 C11 110.4(5) . . ?
C8 C10 H10A 109.6 . . ?
C11 C10 H10A 109.6 . . ?
C8 C10 H10B 109.6 . . ?
C11 C10 H10B 109.6 . . ?
H10A C10 H10B 108.1 . . ?
N2 C12 C11 112.8(5) . . ?
N2 C12 H12A 109.0 . . ?
C11 C12 H12A 109.0 . . ?
N2 C12 H12B 109.0 . . ?
C11 C12 H12B 109.0 . . ?
H12A C12 H12B 107.8 . . ?
C31 C30 C29 119.9(5) . . ?
C31 C30 C32 120.8(6) . . ?
C29 C30 C32 119.3(6) . . ?
C6 C5 C4 122.6(5) . . ?
C6 C5 H5 118.7 . . ?
C4 C5 H5 118.7 . . ?
C5 C6 C7 118.9(5) . . ?
C5 C6 C15 121.9(5) . . ?
C7 C6 C15 119.2(5) . . ?
C42 C43 C38 121.8(6) . . ?
C42 C43 Se2 127.8(5) . . ?
C38 C43 Se2 110.4(4) . . ?
C6 C15 C14 110.1(5) . . ?
C6 C15 H15A 109.6 . . ?
C14 C15 H15A 109.6 . . ?
C6 C15 H15B 109.6 . . ?
C14 C15 H15B 109.6 . . ?
H15A C15 H15B 108.2 . . ?
C43 C38 N3 114.8(6) . . ?
C43 C38 C39 119.7(6) . . ?
N3 C38 C39 125.5(6) . . ?
C27 C28 C29 118.9(6) . . ?
C27 C28 C37 121.4(5) . . ?
C29 C28 C37 119.7(5) . . ?
C28 C27 C26 122.7(5) . . ?
C28 C27 H27 118.6 . . ?
C26 C27 H27 118.6 . . ?
C28 C37 C36 109.4(5) . . ?
C28 C37 H37A 109.8 . . ?
C36 C37 H37A 109.8 . . ?
C28 C37 H37B 109.8 . . ?
C36 C37 H37B 109.8 . . ?
H37A C37 H37B 108.2 . . ?
C2 C3 C4 127.2(6) . . ?
C2 C3 H3 116.4 . . ?
C4 C3 H3 116.4 . . ?
N1 C22 H22A 109.5 . . ?
N1 C22 H22B 109.5 . . ?
H22A C22 H22B 109.5 . . ?
N1 C22 H22C 109.5 . . ?
H22A C22 H22C 109.5 . . ?
H22B C22 H22C 109.5 . . ?
C25 C24 C23 123.7(6) . . ?
C25 C24 H24 118.1 . . ?
C23 C24 H24 118.1 . . ?
C12 C11 C10 111.1(5) . . ?
C12 C11 H11A 109.4 . . ?
C10 C11 H11A 109.4 . . ?
C12 C11 H11B 109.4 . . ?
C10 C11 H11B 109.4 . . ?
H11A C11 H11B 108.0 . . ?
C17 C18 C19 122.5(6) . . ?
C17 C18 H18 118.8 . . ?
C19 C18 H18 118.8 . . ?
C40 C39 C38 118.6(6) . . ?
C40 C39 H39 120.7 . . ?
C38 C39 H39 120.7 . . ?
C39 C40 C41 120.9(6) . . ?
C39 C40 H40 119.5 . . ?
C41 C40 H40 119.5 . . ?
C30 C31 C26 122.7(6) . . ?
C30 C31 H31 118.7 . . ?
C26 C31 H31 118.7 . . ?
N4 C34 C33 113.3(5) . . ?
N4 C34 H34A 108.9 . . ?
C33 C34 H34A 108.9 . . ?
N4 C34 H34B 108.9 . . ?
C33 C34 H34B 108.9 . . ?
H34A C34 H34B 107.7 . . ?
C34 C33 C32 113.4(6) . . ?
C34 C33 H33A 108.9 . . ?
C32 C33 H33A 108.9 . . ?
C34 C33 H33B 108.9 . . ?
C32 C33 H33B 108.9 . . ?
H33A C33 H33B 107.7 . . ?
N4 C35 C36 112.1(5) . . ?
N4 C35 H35A 109.2 . . ?
C36 C35 H35A 109.2 . . ?
N4 C35 H35B 109.2 . . ?
C36 C35 H35B 109.2 . . ?
H35A C35 H35B 107.9 . . ?
C13 C14 C15 108.8(5) . . ?
C13 C14 H14A 109.9 . . ?
C15 C14 H14A 109.9 . . ?
C13 C14 H14B 109.9 . . ?
C15 C14 H14B 109.9 . . ?
H14A C14 H14B 108.3 . . ?
N2 C13 C14 112.1(5) . . ?
N2 C13 H13A 109.2 . . ?
C14 C13 H13A 109.2 . . ?
N2 C13 H13B 109.2 . . ?
C14 C13 H13B 109.2 . . ?
H13A C13 H13B 107.9 . . ?
C35 C36 C37 109.3(5) . . ?
C35 C36 H36A 109.8 . . ?
C37 C36 H36A 109.8 . . ?
C35 C36 H36B 109.8 . . ?
C37 C36 H36B 109.8 . . ?
H36A C36 H36B 108.3 . . ?
C33 C32 C30 110.7(6) . . ?
C33 C32 H32A 109.5 . . ?
C30 C32 H32A 109.5 . . ?
C33 C32 H32B 109.5 . . ?
C30 C32 H32B 109.5 . . ?
H32A C32 H32B 108.1 . . ?

loop_
_geom_bond_atom_site_label_1
_geom_bond_atom_site_label_2
_geom_bond_distance
_geom_bond_site_symmetry_2
_geom_bond_publ_flag
Se1 C1 1.877(6) . ?
Se1 C21 1.878(5) . ?
Se2 C23 1.895(6) . ?
Se2 C43 1.903(6) . ?
N2 C7 1.353(7) . ?
N2 C12 1.467(8) . ?
N2 C13 1.473(8) . ?
N1 C1 1.341(8) . ?
N1 C16 1.414(7) . ?
N1 C22 1.428(9) . ?
N4 C29 1.359(8) . ?
N4 C35 1.454(8) . ?
N4 C34 1.473(8) . ?
N3 C23 1.343(8) . ?
N3 C38 1.395(8) . ?
N3 C44 1.397(8) . ?
C16 C21 1.391(9) . ?
C16 C17 1.403(8) . ?
C44 H44A 0.9800 . ?
C44 H44B 0.9800 . ?
C44 H44C 0.9800 . ?
C20 C21 1.382(8) . ?
C20 C19 1.385(9) . ?
C20 H20 0.9500 . ?
C29 C30 1.419(9) . ?
C29 C28 1.432(8) . ?
C9 C8 1.362(8) . ?
C9 C4 1.409(9) . ?
C9 H9 0.9500 . ?
C4 C5 1.400(9) . ?
C4 C3 1.431(8) . ?
C7 C8 1.430(8) . ?
C7 C6 1.433(8) . ?
C17 C18 1.371(9) . ?
C17 H17 0.9500 . ?
C8 C10 1.506(8) . ?
C42 C43 1.371(9) . ?
C42 C41 1.375(9) . ?
C42 H42 0.9500 . ?
C26 C27 1.404(9) . ?
C26 C31 1.399(9) . ?
C26 C25 1.432(8) . ?
C23 C24 1.391(8) . ?
C2 C3 1.375(9) . ?
C2 C1 1.409(7) . ?
C2 H2 0.9500 . ?
C41 C40 1.408(10) . ?
C41 H41 0.9500 . ?
C25 C24 1.371(9) . ?
C25 H25 0.9500 . ?
C19 C18 1.410(10) . ?
C19 H19 0.9500 . ?
C10 C11 1.539(8) . ?
C10 H10A 0.9900 . ?
C10 H10B 0.9900 . ?
C12 C11 1.502(9) . ?
C12 H12A 0.9900 . ?
C12 H12B 0.9900 . ?
C30 C31 1.359(9) . ?
C30 C32 1.508(8) . ?
C5 C6 1.374(8) . ?
C5 H5 0.9500 . ?
C6 C15 1.506(8) . ?
C43 C38 1.386(9) . ?
C15 C14 1.539(9) . ?
C15 H15A 0.9900 . ?
C15 H15B 0.9900 . ?
C38 C39 1.397(9) . ?
C28 C27 1.369(9) . ?
C28 C37 1.509(8) . ?
C27 H27 0.9500 . ?
C37 C36 1.525(8) . ?
C37 H37A 0.9900 . ?
C37 H37B 0.9900 . ?
C3 H3 0.9500 . ?
C22 H22A 0.9800 . ?
C22 H22B 0.9800 . ?
C22 H22C 0.9800 . ?
C24 H24 0.9500 . ?
C11 H11A 0.9900 . ?
C11 H11B 0.9900 . ?
C18 H18 0.9500 . ?
C39 C40 1.375(9) . ?
C39 H39 0.9500 . ?
C40 H40 0.9500 . ?
C31 H31 0.9500 . ?
C34 C33 1.502(10) . ?
C34 H34A 0.9900 . ?
C34 H34B 0.9900 . ?
C33 C32 1.499(10) . ?
C33 H33A 0.9900 . ?
C33 H33B 0.9900 . ?
C35 C36 1.512(10) . ?
C35 H35A 0.9900 . ?
C35 H35B 0.9900 . ?
C14 C13 1.505(9) . ?
C14 H14A 0.9900 . ?
C14 H14B 0.9900 . ?
C13 H13A 0.9900 . ?
C13 H13B 0.9900 . ?
C36 H36A 0.9900 . ?
C36 H36B 0.9900 . ?
C32 H32A 0.9900 . ?
C32 H32B 0.9900 . ?

loop_
_geom_hbond_atom_site_label_D
_geom_hbond_atom_site_label_H
_geom_hbond_atom_site_label_A
_geom_hbond_distance_DH
_geom_hbond_distance_HA
_geom_hbond_distance_DA
_geom_hbond_angle_DHA
_geom_hbond_site_symmetry_A
C44 H44A I1 0.98 3.07 4.005(5) 160.0 2_746
C17 H17 I2 0.95 3.16 3.921(6) 137.9 2_756
C22 H22B I2 0.98 3.10 4.031(6) 158.4 1_466
C11 H11B Se2 0.99 3.03 3.711(6) 127.0 1_466
C39 H39 I1 0.95 3.14 3.813(6) 129.0 .

loop_
_geom_torsion_atom_site_label_1
_geom_torsion_atom_site_label_2
_geom_torsion_atom_site_label_3
_geom_torsion_atom_site_label_4
_geom_torsion
_geom_torsion_site_symmetry_1
_geom_torsion_site_symmetry_2
_geom_torsion_site_symmetry_3
_geom_torsion_site_symmetry_4
_geom_torsion_publ_flag
C1 N1 C16 C21 2.3(7) . . . . ?
C22 N1 C16 C21 -173.1(5) . . . . ?
C1 N1 C16 C17 -179.1(6) . . . . ?
C22 N1 C16 C17 5.5(9) . . . . ?
C35 N4 C29 C30 -174.7(6) . . . . ?
C34 N4 C29 C30 5.0(9) . . . . ?
C35 N4 C29 C28 5.7(9) . . . . ?
C34 N4 C29 C28 -174.7(6) . . . . ?
C19 C20 C21 C16 1.3(9) . . . . ?
C19 C20 C21 Se1 -177.7(5) . . . . ?
C17 C16 C21 C20 -1.2(9) . . . . ?
N1 C16 C21 C20 177.5(5) . . . . ?
C17 C16 C21 Se1 178.0(5) . . . . ?
N1 C16 C21 Se1 -3.3(6) . . . . ?
C1 Se1 C21 C20 -178.3(6) . . . . ?
C1 Se1 C21 C16 2.6(4) . . . . ?
C8 C9 C4 C5 0.0(9) . . . . ?
C8 C9 C4 C3 179.5(6) . . . . ?
C12 N2 C7 C8 -3.5(9) . . . . ?
C13 N2 C7 C8 175.5(6) . . . . ?
C12 N2 C7 C6 176.1(5) . . . . ?
C13 N2 C7 C6 -4.8(9) . . . . ?
C21 C16 C17 C18 1.0(9) . . . . ?
N1 C16 C17 C18 -177.6(6) . . . . ?
C4 C9 C8 C7 -0.6(9) . . . . ?
C4 C9 C8 C10 -178.6(5) . . . . ?
N2 C7 C8 C9 -179.0(6) . . . . ?
C6 C7 C8 C9 1.4(8) . . . . ?
N2 C7 C8 C10 -1.0(8) . . . . ?
C6 C7 C8 C10 179.4(5) . . . . ?
C38 N3 C23 C24 178.7(6) . . . . ?
C44 N3 C23 C24 3.2(9) . . . . ?
C38 N3 C23 Se2 -2.1(7) . . . . ?
C44 N3 C23 Se2 -177.6(4) . . . . ?
C43 Se2 C23 N3 2.0(4) . . . . ?
C43 Se2 C23 C24 -178.8(5) . . . . ?
C43 C42 C41 C40 0.0(9) . . . . ?
C27 C26 C25 C24 -178.8(6) . . . . ?
C31 C26 C25 C24 -0.5(11) . . . . ?
C16 N1 C1 C2 -179.7(5) . . . . ?
C22 N1 C1 C2 -4.3(9) . . . . ?
C16 N1 C1 Se1 -0.1(6) . . . . ?
C22 N1 C1 Se1 175.3(5) . . . . ?
C3 C2 C1 N1 -177.9(6) . . . . ?
C3 C2 C1 Se1 2.5(8) . . . . ?
C21 Se1 C1 N1 -1.5(4) . . . . ?
C21 Se1 C1 C2 178.2(5) . . . . ?
C21 C20 C19 C18 -1.1(9) . . . . ?
C9 C8 C10 C11 -153.0(5) . . . . ?
C7 C8 C10 C11 29.0(7) . . . . ?
C7 N2 C12 C11 -21.6(8) . . . . ?
C13 N2 C12 C11 159.3(5) . . . . ?
N4 C29 C30 C31 -179.7(6) . . . . ?
C28 C29 C30 C31 0.0(9) . . . . ?
N4 C29 C30 C32 1.8(9) . . . . ?
C28 C29 C30 C32 -178.5(6) . . . . ?
C9 C4 C5 C6 -0.2(9) . . . . ?
C3 C4 C5 C6 -179.7(6) . . . . ?
C4 C5 C6 C7 0.9(9) . . . . ?
C4 C5 C6 C15 178.7(6) . . . . ?
N2 C7 C6 C5 178.9(6) . . . . ?
C8 C7 C6 C5 -1.5(8) . . . . ?
N2 C7 C6 C15 1.1(8) . . . . ?
C8 C7 C6 C15 -179.3(5) . . . . ?
C41 C42 C43 C38 -0.8(9) . . . . ?
C41 C42 C43 Se2 178.8(5) . . . . ?
C5 C6 C15 C14 -147.8(6) . . . . ?
C7 C6 C15 C14 30.0(8) . . . . ?
C42 C43 C38 N3 -179.6(5) . . . . ?
Se2 C43 C38 N3 0.8(6) . . . . ?
C42 C43 C38 C39 0.2(9) . . . . ?
Se2 C43 C38 C39 -179.5(4) . . . . ?
C23 N3 C38 C43 0.9(8) . . . . ?
C44 N3 C38 C43 176.2(5) . . . . ?
C23 N3 C38 C39 -178.8(6) . . . . ?
C44 N3 C38 C39 -3.5(9) . . . . ?
N4 C29 C28 C27 179.8(6) . . . . ?
C30 C29 C28 C27 0.1(9) . . . . ?
N4 C29 C28 C37 -1.4(9) . . . . ?
C30 C29 C28 C37 178.9(5) . . . . ?
C29 C28 C27 C26 -0.5(9) . . . . ?
C37 C28 C27 C26 -179.3(6) . . . . ?
C31 C26 C27 C28 0.7(9) . . . . ?
C25 C26 C27 C28 179.0(6) . . . . ?
C27 C28 C37 C36 148.8(6) . . . . ?
C29 C28 C37 C36 -30.0(8) . . . . ?
C1 C2 C3 C4 -176.3(6) . . . . ?
C5 C4 C3 C2 -179.3(6) . . . . ?
C9 C4 C3 C2 1.3(10) . . . . ?
C26 C25 C24 C23 179.6(6) . . . . ?
N3 C23 C24 C25 175.9(6) . . . . ?
Se2 C23 C24 C25 -3.2(9) . . . . ?
N2 C12 C11 C10 49.2(7) . . . . ?
C8 C10 C11 C12 -52.4(7) . . . . ?
C16 C17 C18 C19 -0.8(10) . . . . ?
C20 C19 C18 C17 0.9(10) . . . . ?
C43 C38 C39 C40 1.3(9) . . . . ?
N3 C38 C39 C40 -179.0(6) . . . . ?
C38 C39 C40 C41 -2.1(9) . . . . ?
C42 C41 C40 C39 1.5(10) . . . . ?
C29 C30 C31 C26 0.3(10) . . . . ?
C32 C30 C31 C26 178.8(6) . . . . ?
C27 C26 C31 C30 -0.6(9) . . . . ?
C25 C26 C31 C30 -178.9(6) . . . . ?
C29 N4 C34 C33 16.9(9) . . . . ?
C35 N4 C34 C33 -163.4(6) . . . . ?
N4 C34 C33 C32 -45.1(8) . . . . ?
C29 N4 C35 C36 22.8(9) . . . . ?
C34 N4 C35 C36 -156.9(6) . . . . ?
C6 C15 C14 C13 -56.3(7) . . . . ?
C7 N2 C13 C14 -24.0(9) . . . . ?
C12 N2 C13 C14 155.2(5) . . . . ?
C15 C14 C13 N2 53.7(7) . . . . ?
N4 C35 C36 C37 -53.5(8) . . . . ?
C28 C37 C36 C35 56.2(7) . . . . ?
C34 C33 C32 C30 50.5(8) . . . . ?
C31 C30 C32 C33 152.1(6) . . . . ?
C29 C30 C32 C33 -29.4(9) . . . . ?
